data_4315218
loop_
_publ_author_name
'Nans Roques'
'Neus Domingo'
'Daniel Maspoch'
'Klaus Wurst'
'Concepci\'o Rovira'
'Javier Tejada'
'Daniel Ruiz-Molina'
'Jaume Veciana'

_publ_contact_author_address
;
Campus Universitari
Institut de Ciencia de Materials de Barcelona
Cerdanyola
Barcelona
08193
SPAIN
;
_publ_contact_author_email VECIANAJ@ICMAB.ES
_publ_contact_author_name 'Prof J Veciana'
_publ_section_title
;
 Metal-Radical Chains Based on Polychlorotriphenylmethyl Radicals:
 Synthesis, Structure, and Magnetic Properties
;
_journal_name_full 'Inorganic Chemistry'
_journal_page_first 3482
_journal_page_last 3488
_journal_paper_doi 10.1021/ic100037z
_journal_volume 49
_journal_year 2010
_chemical_formula_sum 'C63 H61 Cl26 Co2 N7 O21'
_chemical_formula_weight 2291.75
_chemical_name_systematic
; 
 ? 
;
_space_group_IT_number 14
_symmetry_cell_setting monoclinic
_symmetry_space_group_name_Hall '-P 2ybc'
_symmetry_space_group_name_H-M 'P 1 21/c 1'
_atom_sites_solution_hydrogens geom
_atom_sites_solution_primary direct
_atom_sites_solution_secondary difmap
_audit_creation_method SHELXL-97
_cell_angle_alpha 90.00
_cell_angle_beta 94.630(9)
_cell_angle_gamma 90.00
_cell_formula_units_Z 2
_cell_length_a 31.532(5)
_cell_length_b 9.263(2)
_cell_length_c 16.646(2)
_cell_measurement_reflns_used 37872
_cell_measurement_temperature 233(2)
_cell_measurement_theta_max 20.0
_cell_measurement_theta_min 1.0
_cell_volume 4846.1(14)
_computing_data_collection COLLECT
_computing_data_reduction 'DENZO and SCALEPACK'
_computing_structure_refinement 'SHELXL-97 (Sheldrick, 1997)'
_computing_structure_solution 'SHELXS-97 (Sheldrick, 1990)'
_diffrn_ambient_temperature 233(2)
_diffrn_measured_fraction_theta_full 0.698
_diffrn_measured_fraction_theta_max 0.698
_diffrn_measurement_device_type 'Nonius KappaCCD'
_diffrn_measurement_method 'phi- and omega-scan'
_diffrn_radiation_monochromator graphite
_diffrn_radiation_source 'fine-focus sealed tube'
_diffrn_radiation_type MoK\a
_diffrn_radiation_wavelength 0.71073
_diffrn_reflns_av_R_equivalents 0.0624
_diffrn_reflns_av_sigmaI/netI 0.0772
_diffrn_reflns_limit_h_max 0
_diffrn_reflns_limit_h_min -30
_diffrn_reflns_limit_k_max 8
_diffrn_reflns_limit_k_min -8
_diffrn_reflns_limit_l_max 15
_diffrn_reflns_limit_l_min -15
_diffrn_reflns_number 6395
_diffrn_reflns_theta_full 19.87
_diffrn_reflns_theta_max 19.87
_diffrn_reflns_theta_min 2.29
_diffrn_standards_number 0
_exptl_absorpt_coefficient_mu 1.124
_exptl_absorpt_correction_type none
_exptl_crystal_colour red
_exptl_crystal_density_diffrn 1.571
_exptl_crystal_density_method 'not measured'
_exptl_crystal_description plate
_exptl_crystal_F_000 2304
_exptl_crystal_size_max 0.3
_exptl_crystal_size_mid 0.15
_exptl_crystal_size_min 0.02
_refine_diff_density_max 0.539
_refine_diff_density_min -0.513
_refine_diff_density_rms 0.127
_refine_ls_extinction_coef 0.0159(19)
_refine_ls_extinction_expression Fc^*^=kFc[1+0.001xFc^2^\l^3^/sin(2\q)]^-1/4^
_refine_ls_extinction_method SHELXL
_refine_ls_goodness_of_fit_ref 1.105
_refine_ls_hydrogen_treatment omitted
_refine_ls_matrix_type full
_refine_ls_number_parameters 363
_refine_ls_number_reflns 3086
_refine_ls_number_restraints 14
_refine_ls_restrained_S_all 1.104
_refine_ls_R_factor_all 0.1787
_refine_ls_R_factor_gt 0.1495
_refine_ls_shift/su_max 0.001
_refine_ls_shift/su_mean 0.000
_refine_ls_structure_factor_coef Fsqd
_refine_ls_weighting_details 'calc w=1/[\s^2^(Fo^2^)+(0.1402P)^2^+126.6186P] where P=(Fo^2^+2Fc^2^)/3'
_refine_ls_weighting_scheme calc
_refine_ls_wR_factor_gt 0.3460
_refine_ls_wR_factor_ref 0.3608
_reflns_number_gt 2309
_reflns_number_total 3086
_reflns_threshold_expression >2sigma(I)
_cod_data_source_file ic100037z_si_002.cif
_cod_data_source_block d283
_cod_database_code 4315218

loop_
_symmetry_equiv_pos_as_xyz
'x, y, z'
'-x, y+1/2, -z+1/2'
'-x, -y, -z'
'x, -y-1/2, z-1/2'

loop_
_atom_site_label
_atom_site_type_symbol
_atom_site_fract_x
_atom_site_fract_y
_atom_site_fract_z
_atom_site_U_iso_or_equiv
_atom_site_adp_type
_atom_site_occupancy
_atom_site_symmetry_multiplicity
_atom_site_calc_flag
_atom_site_refinement_flags
_atom_site_disorder_assembly
_atom_site_disorder_group
Co1 Co 0.5000 0.5000 0.5000 0.0624(19) Uani 1 2 d S . .
Co2 Co 0.0000 0.5000 0.5000 0.099(3) Uani 1 2 d S . .
O1 O 0.4413(6) 0.553(2) 0.5413(12) 0.080(6) Uani 1 1 d . . .
O2 O 0.4096(6) 0.335(2) 0.5557(11) 0.082(6) Uani 1 1 d . . .
O3 O 0.0627(6) 0.562(2) 0.5253(14) 0.096(7) Uani 1 1 d . . .
O4 O 0.0899(6) 0.535(3) 0.4059(14) 0.132(11) Uani 1 1 d . . .
O5 O 0.4845(6) 0.280(2) 0.5044(13) 0.095(7) Uani 1 1 d . . .
O6 O 0.4750(7) 0.517(3) 0.3808(12) 0.092(7) Uani 1 1 d . . .
O7 O 0.0081(9) 0.496(4) 0.3797(17) 0.173(14) Uani 1 1 d . . .
O8 O 0.0167(10) 0.288(3) 0.509(4) 0.28(3) Uani 1 1 d . . .
C1 C 0.4096(8) 0.483(3) 0.5523(14) 0.046(7) Uiso 1 1 d . . .
C2 C 0.0921(11) 0.564(4) 0.478(2) 0.086(10) Uiso 1 1 d . . .
C3 C 0.3718(8) 0.554(3) 0.5656(15) 0.057(7) Uiso 1 1 d . . .
C4 C 0.3390(8) 0.581(3) 0.5099(16) 0.063(8) Uiso 1 1 d . . .
C5 C 0.3042(7) 0.658(3) 0.5274(14) 0.047(6) Uiso 1 1 d . . .
C6 C 0.2946(7) 0.698(3) 0.6022(14) 0.045(6) Uiso 1 1 d . . .
C7 C 0.3246(9) 0.667(3) 0.6643(17) 0.071(8) Uiso 1 1 d . . .
C8 C 0.3628(7) 0.588(3) 0.6491(14) 0.045(6) Uiso 1 1 d . . .
C9 C 0.2552(9) 0.764(3) 0.6183(18) 0.079(9) Uiso 1 1 d . . .
C10 C 0.2136(7) 0.731(3) 0.5850(14) 0.048(6) Uiso 1 1 d . . .
C11 C 0.1857(8) 0.813(3) 0.5439(14) 0.051(7) Uiso 1 1 d . . .
C12 C 0.1455(10) 0.764(4) 0.5132(19) 0.087(10) Uiso 1 1 d . . .
C13 C 0.1356(8) 0.611(3) 0.5176(15) 0.058(7) Uiso 1 1 d . . .
C14 C 0.1650(8) 0.521(3) 0.5467(16) 0.060(8) Uiso 1 1 d . . .
C15 C 0.2041(7) 0.590(3) 0.5845(13) 0.042(6) Uiso 1 1 d . . .
C16 C 0.2570(9) 0.893(3) 0.6736(17) 0.069(8) Uiso 1 1 d . . .
C17 C 0.2851(10) 1.021(3) 0.6684(18) 0.073(8) Uiso 1 1 d . . .
C18 C 0.2877(10) 1.134(3) 0.7243(19) 0.079(9) Uiso 1 1 d . . .
C19 C 0.2600(10) 1.142(3) 0.7846(18) 0.080(9) Uiso 1 1 d . . .
C20 C 0.2306(9) 1.019(3) 0.7855(18) 0.075(9) Uiso 1 1 d . . .
C21 C 0.2292(10) 0.908(3) 0.7342(19) 0.081(9) Uiso 1 1 d . . .
Cl1 Cl 0.3480(2) 0.5310(10) 0.4119(4) 0.083(3) Uani 1 1 d . . .
Cl2 Cl 0.2704(2) 0.7265(10) 0.4434(4) 0.085(3) Uani 1 1 d . . .
Cl3 Cl 0.3166(2) 0.6928(10) 0.7633(4) 0.086(3) Uani 1 1 d . . .
Cl4 Cl 0.4002(2) 0.5485(9) 0.7246(4) 0.078(3) Uani 1 1 d . . .
Cl5 Cl 0.1965(3) 0.9967(9) 0.5319(6) 0.098(3) Uani 1 1 d . . .
Cl6 Cl 0.1086(3) 0.8811(11) 0.4646(7) 0.126(4) Uani 1 1 d . . .
Cl7 Cl 0.1516(3) 0.3476(10) 0.5505(5) 0.094(3) Uani 1 1 d . . .
Cl8 Cl 0.2376(2) 0.4532(9) 0.6331(5) 0.085(3) Uani 1 1 d . . .
Cl9 Cl 0.3167(3) 1.0184(10) 0.5888(6) 0.097(3) Uani 1 1 d . . .
Cl10 Cl 0.3250(3) 1.2634(9) 0.7143(6) 0.097(3) Uani 1 1 d . . .
Cl11 Cl 0.2642(4) 1.2773(14) 0.8523(8) 0.155(5) Uani 1 1 d . . .
Cl12 Cl 0.1944(4) 1.0349(12) 0.8626(6) 0.128(4) Uani 1 1 d . . .
Cl13 Cl 0.1969(3) 0.7657(11) 0.7567(5) 0.102(3) Uani 1 1 d . . .
N1 N 0.4504(9) 0.455(3) 0.2558(17) 0.089(8) Uiso 1 1 d . . .
C22 C 0.4764(11) 0.450(4) 0.329(2) 0.085(11) Uiso 1 1 d . . .
C23 C 0.4583(18) 0.336(6) 0.201(3) 0.164(19) Uiso 1 1 d . . .
C24 C 0.4276(19) 0.568(6) 0.239(3) 0.161(19) Uiso 1 1 d . . .
O9 O 0.4725(11) 0.093(4) 0.3801(18) 0.158(12) Uiso 1 1 d . . .
N2 N 0.4166(10) 0.001(3) 0.4283(17) 0.095(8) Uiso 1 1 d . . .
C25 C 0.4555(10) -0.028(4) 0.4025(19) 0.084(10) Uiso 1 1 d . . .
C26 C 0.4007(14) -0.143(5) 0.460(2) 0.126(14) Uiso 1 1 d . . .
C27 C 0.3896(12) 0.106(4) 0.420(2) 0.096(11) Uiso 1 1 d . . .
O10 O 0.0561(16) 0.147(6) 0.356(4) 0.24(3) Uiso 0.75 1 d PD . .
N3 N 0.1118(11) 0.106(4) 0.297(2) 0.122(14) Uiso 0.75 1 d PD . .
C28 C 0.0914(12) 0.186(4) 0.348(2) 0.093(14) Uiso 0.75 1 d PD . .
C29 C 0.1586(11) 0.110(6) 0.305(3) 0.16(2) Uiso 0.75 1 d PD . .
C30 C 0.0934(11) -0.010(4) 0.249(2) 0.076(11) Uiso 0.75 1 d PD . .
O11 O 0.048(3) 0.183(7) 0.637(4) 0.27(3) Uiso 0.75 1 d PD . .
N4 N 0.0591(17) -0.009(5) 0.671(3) 0.20(3) Uiso 0.75 1 d PD . .
C31 C 0.036(2) 0.065(7) 0.616(5) 0.25(5) Uiso 0.75 1 d PD . .
C32 C 0.051(2) -0.166(5) 0.682(4) 0.20(3) Uiso 0.75 1 d PD . .
C33 C 0.1032(15) 0.029(5) 0.697(3) 0.123(18) Uiso 0.75 1 d PD . .

loop_
_atom_site_aniso_label
_atom_site_aniso_U_11
_atom_site_aniso_U_22
_atom_site_aniso_U_33
_atom_site_aniso_U_23
_atom_site_aniso_U_13
_atom_site_aniso_U_12
Co1 0.037(3) 0.086(5) 0.064(4) 0.006(3) 0.005(2) 0.006(3)
Co2 0.037(3) 0.162(7) 0.097(5) -0.023(5) 0.006(3) -0.009(4)
O1 0.044(12) 0.104(16) 0.093(15) -0.015(12) 0.017(10) -0.010(10)
O2 0.058(12) 0.11(2) 0.075(14) -0.001(13) 0.006(9) 0.022(11)
O3 0.048(13) 0.119(19) 0.122(18) -0.028(15) 0.009(11) -0.008(11)
O4 0.055(13) 0.26(3) 0.077(16) -0.050(18) 0.009(11) 0.034(16)
O5 0.058(12) 0.105(18) 0.125(18) -0.004(14) 0.028(11) -0.010(11)
O6 0.116(18) 0.13(2) 0.031(12) 0.002(13) -0.010(10) 0.022(14)
O7 0.082(18) 0.31(4) 0.13(2) -0.03(2) 0.002(15) -0.08(2)
O8 0.09(2) 0.08(2) 0.65(9) -0.06(3) -0.05(4) 0.011(17)
Cl1 0.069(5) 0.128(8) 0.054(5) -0.008(5) 0.013(3) 0.009(4)
Cl2 0.055(4) 0.132(8) 0.065(5) 0.006(5) -0.011(3) 0.004(4)
Cl3 0.069(5) 0.132(8) 0.057(5) -0.012(5) 0.003(3) 0.019(4)
Cl4 0.058(4) 0.111(7) 0.063(5) 0.002(4) -0.008(3) 0.003(4)
Cl5 0.068(5) 0.089(7) 0.134(8) 0.025(6) -0.008(5) -0.010(4)
Cl6 0.076(6) 0.124(9) 0.174(10) 0.030(7) -0.029(6) 0.005(6)
Cl7 0.088(6) 0.091(7) 0.103(7) 0.003(5) 0.006(4) -0.011(5)
Cl8 0.062(4) 0.068(6) 0.123(7) 0.018(5) -0.005(4) -0.001(4)
Cl9 0.071(5) 0.110(7) 0.113(7) 0.005(6) 0.029(4) -0.026(5)
Cl10 0.076(5) 0.067(6) 0.145(8) -0.003(6) -0.010(5) -0.007(4)
Cl11 0.125(9) 0.155(11) 0.181(11) -0.078(9) -0.009(8) 0.019(8)
Cl12 0.150(10) 0.152(10) 0.091(7) -0.010(7) 0.055(7) 0.025(7)
Cl13 0.092(6) 0.132(8) 0.089(6) -0.017(6) 0.047(5) -0.025(6)

loop_
_atom_type_symbol
_atom_type_description
_atom_type_scat_dispersion_real
_atom_type_scat_dispersion_imag
_atom_type_scat_source
C C 0.0033 0.0016 'International Tables Vol C Tables 4.2.6.8 and 6.1.1.4'
H H 0.0000 0.0000 'International Tables Vol C Tables 4.2.6.8 and 6.1.1.4'
N N 0.0061 0.0033 'International Tables Vol C Tables 4.2.6.8 and 6.1.1.4'
O O 0.0106 0.0060 'International Tables Vol C Tables 4.2.6.8 and 6.1.1.4'
Cl Cl 0.1484 0.1585 'International Tables Vol C Tables 4.2.6.8 and 6.1.1.4'
Co Co 0.3494 0.9721 'International Tables Vol C Tables 4.2.6.8 and 6.1.1.4'

loop_
_geom_angle_atom_site_label_1
_geom_angle_atom_site_label_2
_geom_angle_atom_site_label_3
_geom_angle
_geom_angle_site_symmetry_1
_geom_angle_site_symmetry_3
_geom_angle_publ_flag
O6 Co1 O6 180.000(3) . 3_666 ?
O6 Co1 O1 89.0(9) . 3_666 ?
O6 Co1 O1 91.0(9) 3_666 3_666 ?
O6 Co1 O1 91.0(9) . . ?
O6 Co1 O1 89.0(9) 3_666 . ?
O1 Co1 O1 180.0(4) 3_666 . ?
O6 Co1 O5 92.0(9) . . ?
O6 Co1 O5 88.0(9) 3_666 . ?
O1 Co1 O5 90.0(7) 3_666 . ?
O1 Co1 O5 90.0(7) . . ?
O6 Co1 O5 88.0(9) . 3_666 ?
O6 Co1 O5 92.0(9) 3_666 3_666 ?
O1 Co1 O5 90.0(7) 3_666 3_666 ?
O1 Co1 O5 90.0(7) . 3_666 ?
O5 Co1 O5 180.0(12) . 3_666 ?
O8 Co2 O8 180(3) . 3_566 ?
O8 Co2 O7 90(2) . 3_566 ?
O8 Co2 O7 90(2) 3_566 3_566 ?
O8 Co2 O7 90(2) . . ?
O8 Co2 O7 90(2) 3_566 . ?
O7 Co2 O7 180.000(3) 3_566 . ?
O8 Co2 O3 90.8(11) . . ?
O8 Co2 O3 89.2(11) 3_566 . ?
O7 Co2 O3 89.4(10) 3_566 . ?
O7 Co2 O3 90.6(10) . . ?
O8 Co2 O3 89.2(11) . 3_566 ?
O8 Co2 O3 90.8(11) 3_566 3_566 ?
O7 Co2 O3 90.6(10) 3_566 3_566 ?
O7 Co2 O3 89.4(10) . 3_566 ?
O3 Co2 O3 180.0(4) . 3_566 ?
C1 O1 Co1 133(2) . . ?
C2 O3 Co2 128(2) . . ?
C22 O6 Co1 134(3) . . ?
O1 C1 O2 123(2) . . ?
O1 C1 C3 119(3) . . ?
O2 C1 C3 117(2) . . ?
O4 C2 O3 128(3) . . ?
O4 C2 C13 118(3) . . ?
O3 C2 C13 114(3) . . ?
C4 C3 C1 126(3) . . ?
C4 C3 C8 114(2) . . ?
C1 C3 C8 119(2) . . ?
C3 C4 C5 122(3) . . ?
C3 C4 Cl1 115(2) . . ?
C5 C4 Cl1 122(2) . . ?
C6 C5 C4 126(2) . . ?
C6 C5 Cl2 117.1(18) . . ?
C4 C5 Cl2 117.0(19) . . ?
C5 C6 C7 116(2) . . ?
C5 C6 C9 123(2) . . ?
C7 C6 C9 120(2) . . ?
C6 C7 C8 120(2) . . ?
C6 C7 Cl3 124(2) . . ?
C8 C7 Cl3 115(2) . . ?
C7 C8 C3 120(2) . . ?
C7 C8 Cl4 121.3(19) . . ?
C3 C8 Cl4 118.4(18) . . ?
C10 C9 C6 129(3) . . ?
C10 C9 C16 113(3) . . ?
C6 C9 C16 118(2) . . ?
C11 C10 C15 115(2) . . ?
C11 C10 C9 130(3) . . ?
C15 C10 C9 114(2) . . ?
C10 C11 C12 123(3) . . ?
C10 C11 Cl5 120(2) . . ?
C12 C11 Cl5 117(2) . . ?
C11 C12 C13 119(3) . . ?
C11 C12 Cl6 121(2) . . ?
C13 C12 Cl6 119(2) . . ?
C14 C13 C12 119(3) . . ?
C14 C13 C2 124(3) . . ?
C12 C13 C2 116(3) . . ?
C13 C14 C15 115(2) . . ?
C13 C14 Cl7 117(2) . . ?
C15 C14 Cl7 127(2) . . ?
C10 C15 C14 127(2) . . ?
C10 C15 Cl8 124.2(18) . . ?
C14 C15 Cl8 108.7(18) . . ?
C21 C16 C17 112(3) . . ?
C21 C16 C9 122(3) . . ?
C17 C16 C9 126(2) . . ?
C18 C17 C16 124(3) . . ?
C18 C17 Cl9 121(2) . . ?
C16 C17 Cl9 115(2) . . ?
C19 C18 C17 121(3) . . ?
C19 C18 Cl10 121(3) . . ?
C17 C18 Cl10 118(2) . . ?
C18 C19 C20 114(3) . . ?
C18 C19 Cl11 120(3) . . ?
C20 C19 Cl11 126(2) . . ?
C21 C20 C19 126(3) . . ?
C21 C20 Cl12 122(2) . . ?
C19 C20 Cl12 113(2) . . ?
C20 C21 C16 123(3) . . ?
C20 C21 Cl13 116(2) . . ?
C16 C21 Cl13 120(3) . . ?
C24 N1 C22 119(4) . . ?
C24 N1 C23 126(4) . . ?
C22 N1 C23 114(3) . . ?
O6 C22 N1 129(4) . . ?
C27 N2 C25 136(3) . . ?
C27 N2 C26 117(3) . . ?
C25 N2 C26 105(3) . . ?
O9 C25 N2 108(3) . . ?
C28 N3 C30 125(3) . . ?
C28 N3 C29 117(2) . . ?
C30 N3 C29 115(2) . . ?
O10 C28 N3 114(4) . . ?
C31 N4 C33 123(3) . . ?
C31 N4 C32 120(3) . . ?
C33 N4 C32 111(3) . . ?
O11 C31 N4 97(5) . . ?

loop_
_geom_bond_atom_site_label_1
_geom_bond_atom_site_label_2
_geom_bond_distance
_geom_bond_site_symmetry_2
_geom_bond_publ_flag
Co1 O6 2.081(18) . ?
Co1 O6 2.081(18) 3_666 ?
Co1 O1 2.085(18) 3_666 ?
Co1 O1 2.085(18) . ?
Co1 O5 2.10(2) . ?
Co1 O5 2.10(2) 3_666 ?
Co2 O8 2.03(3) . ?
Co2 O8 2.03(3) 3_566 ?
Co2 O7 2.04(3) 3_566 ?
Co2 O7 2.04(3) . ?
Co2 O3 2.069(19) . ?
Co2 O3 2.069(19) 3_566 ?
O1 C1 1.22(3) . ?
O2 C1 1.36(3) . ?
O3 C2 1.27(4) . ?
O4 C2 1.22(4) . ?
O6 C22 1.06(3) . ?
C1 C3 1.40(4) . ?
C2 C13 1.54(4) . ?
C3 C4 1.36(4) . ?
C3 C8 1.48(3) . ?
C4 C5 1.36(3) . ?
C4 Cl1 1.74(3) . ?
C5 C6 1.36(3) . ?
C5 Cl2 1.80(2) . ?
C6 C7 1.37(4) . ?
C6 C9 1.43(4) . ?
C7 C8 1.45(4) . ?
C7 Cl3 1.70(3) . ?
C8 Cl4 1.69(2) . ?
C9 C10 1.42(4) . ?
C9 C16 1.51(4) . ?
C10 C11 1.31(3) . ?
C10 C15 1.34(3) . ?
C11 C12 1.40(4) . ?
C11 Cl5 1.75(3) . ?
C12 C13 1.46(4) . ?
C12 Cl6 1.74(3) . ?
C13 C14 1.31(3) . ?
C14 C15 1.49(4) . ?
C14 Cl7 1.66(3) . ?
C15 Cl8 1.80(2) . ?
C16 C21 1.39(4) . ?
C16 C17 1.49(4) . ?
C17 C18 1.39(4) . ?
C17 Cl9 1.72(3) . ?
C18 C19 1.38(4) . ?
C18 Cl10 1.70(3) . ?
C19 C20 1.47(4) . ?
C19 Cl11 1.68(3) . ?
C20 C21 1.34(4) . ?
C20 Cl12 1.79(3) . ?
C21 Cl13 1.72(3) . ?
N1 C24 1.29(5) . ?
N1 C22 1.42(4) . ?
N1 C23 1.47(5) . ?
O9 C25 1.31(4) . ?
N2 C27 1.29(4) . ?
N2 C25 1.36(4) . ?
N2 C26 1.54(4) . ?
O10 C28 1.19(3) . ?
N3 C28 1.34(2) . ?
N3 C30 1.42(2) . ?
N3 C29 1.47(3) . ?
O11 C31 1.20(3) . ?
N4 C31 1.31(3) . ?
N4 C33 1.46(3) . ?
N4 C32 1.50(3) . ?
